data_4302526
loop_
_publ_author_name
'Deguang Huang'
'Liang Deng'
'Jibin Sun'
'R. H. Holm'

_publ_section_title
;
Cleavage of Ni-(\m2-S)-Ni Bridges in Dinuclear Nickel(II) Dithiolate Pincer
Complexes and Related Reactions
;
_journal_name_full 'Inorganic Chemistry'
_journal_page_first 6159
_journal_page_last 6166
_journal_paper_doi 10.1021/ic900494u
_journal_volume 48
_journal_year 2009
_chemical_formula_moiety 'C8 H20 N, C9 H5 N2 Ni O2 S2'
_chemical_formula_sum 'C17 H25 N3 Ni O2 S2'
_chemical_formula_weight 426.23
_chemical_name_common '[Ni(pdtc)CH2CN](Et4N)'
_space_group_IT_number 14
_symmetry_cell_setting monoclinic
_symmetry_space_group_name_Hall '-P 2ybc'
_symmetry_space_group_name_H-M 'P 1 21/c 1'
_atom_sites_solution_hydrogens geom
_atom_sites_solution_primary direct
_atom_sites_solution_secondary difmap
_audit_creation_method SHELXL-97
_cell_angle_alpha 90.00
_cell_angle_beta 111.730(2)
_cell_angle_gamma 90.00
_cell_formula_units_Z 4
_cell_length_a 11.8120(16)
_cell_length_b 13.7938(19)
_cell_length_c 13.0192(18)
_cell_measurement_reflns_used 2650
_cell_measurement_temperature 193(2)
_cell_measurement_theta_max 25.07
_cell_measurement_theta_min 2.24
_cell_volume 1970.5(5)
_computing_cell_refinement 'SAINT V7.34A (Bruker AXS, 2006)'
_computing_data_collection 'SMART V5.632 (Bruker AXS, 2001)'
_computing_data_reduction
;
SAINT V7.34A (Bruker AXS, 2006), SADABS (Bruker AXS, 2004)              
;
_computing_molecular_graphics 'SHELXTL v6.12 (Bruker AXS, 2001b)'
_computing_publication_material 'SHELXTL v6.12 (Bruker AXS, 2001b)'
_computing_structure_refinement 'SHELXTL v6.12 (Bruker AXS, 2001b)'
_computing_structure_solution 'SHELXTL v6.12 (Bruker AXS, 2001b)'
_diffrn_ambient_temperature 193(2)
_diffrn_measured_fraction_theta_full 0.999
_diffrn_measured_fraction_theta_max 0.981
_diffrn_measurement_device_type 'Bruker APEX CCD'
_diffrn_measurement_method '\w scans, 0.3 degree'
_diffrn_radiation_monochromator graphite
_diffrn_radiation_source 'fine-focus sealed tube'
_diffrn_radiation_type MoK\a
_diffrn_radiation_wavelength 0.71073
_diffrn_reflns_av_R_equivalents 0.0310
_diffrn_reflns_av_sigmaI/netI 0.0412
_diffrn_reflns_limit_h_max 16
_diffrn_reflns_limit_h_min -15
_diffrn_reflns_limit_k_max 18
_diffrn_reflns_limit_k_min -8
_diffrn_reflns_limit_l_max 17
_diffrn_reflns_limit_l_min -17
_diffrn_reflns_number 13996
_diffrn_reflns_theta_full 27.50
_diffrn_reflns_theta_max 29.31
_diffrn_reflns_theta_min 1.86
_diffrn_standards_decay_% 0
_diffrn_standards_number 0
_exptl_absorpt_coefficient_mu 1.212
_exptl_absorpt_correction_T_max 0.8988
_exptl_absorpt_correction_T_min 0.8783
_exptl_absorpt_correction_type multi-scan
_exptl_absorpt_process_details 'SADABS (Bruker AXS, 2004)'
_exptl_crystal_colour black-red
_exptl_crystal_density_diffrn 1.437
_exptl_crystal_density_method 'not measured'
_exptl_crystal_description block
_exptl_crystal_F_000 896
_exptl_crystal_size_max 0.11
_exptl_crystal_size_mid 0.10
_exptl_crystal_size_min 0.09
_refine_diff_density_max 0.578
_refine_diff_density_min -0.245
_refine_diff_density_rms 0.070
_refine_ls_extinction_method none
_refine_ls_goodness_of_fit_ref 1.025
_refine_ls_hydrogen_treatment constr
_refine_ls_matrix_type full
_refine_ls_number_parameters 230
_refine_ls_number_reflns 5274
_refine_ls_number_restraints 0
_refine_ls_restrained_S_all 1.025
_refine_ls_R_factor_all 0.0687
_refine_ls_R_factor_gt 0.0438
_refine_ls_shift/su_max 0.001
_refine_ls_shift/su_mean 0.000
_refine_ls_structure_factor_coef Fsqd
_refine_ls_weighting_details 'calc w=1/[\s^2^(Fo^2^)+(0.0506P)^2^+0.0704P] where P=(Fo^2^+2Fc^2^)/3'
_refine_ls_weighting_scheme calc
_refine_ls_wR_factor_gt 0.0938
_refine_ls_wR_factor_ref 0.1062
_reflns_number_gt 3815
_reflns_number_total 5274
_reflns_threshold_expression >2sigma(I)
_cod_data_source_file ic900494u_si_001_09.cif
_cod_data_source_block compound16
_cod_depositor_comments
;
The following automatic conversions were performed:
'_symmetry_cell_setting' value 'Monoclinic' changed to 'monoclinic'
according to '/home/saulius/struct/CIF-dictionaries/cif_core.dic'
dictionary named 'cif_core.dic' version 2.4.1 from 2010-06-29.

Automatic conversion script
Id: cif_fix_enum 1527 2010-12-29 10:47:43Z saulius 
;
_cod_database_code 4302526

loop_
_symmetry_equiv_pos_as_xyz
'x, y, z'
'-x, y+1/2, -z+1/2'
'-x, -y, -z'
'x, -y-1/2, z-1/2'

loop_
_atom_site_label
_atom_site_type_symbol
_atom_site_fract_x
_atom_site_fract_y
_atom_site_fract_z
_atom_site_U_iso_or_equiv
_atom_site_adp_type
_atom_site_occupancy
_atom_site_symmetry_multiplicity
_atom_site_calc_flag
_atom_site_refinement_flags
_atom_site_disorder_assembly
_atom_site_disorder_group
Ni1 Ni 0.12353(3) 0.85012(2) 0.00226(2) 0.03190(10) Uani 1 1 d . . .
S1 S 0.24854(6) 0.96190(5) -0.00529(5) 0.04316(17) Uani 1 1 d . . .
S2 S -0.00101(6) 0.74018(5) 0.01858(5) 0.04341(17) Uani 1 1 d . . .
O1 O 0.30569(18) 1.11007(14) 0.13155(18) 0.0604(5) Uani 1 1 d . . .
O2 O -0.12402(16) 0.76522(14) 0.14924(15) 0.0495(5) Uani 1 1 d . . .
N1 N 0.09461(16) 0.92297(13) 0.11410(14) 0.0292(4) Uani 1 1 d . . .
N2 N 0.3173(3) 0.6509(2) -0.0257(2) 0.0694(8) Uani 1 1 d . . .
C1 C 0.2413(2) 1.03825(18) 0.0977(2) 0.0411(6) Uani 1 1 d . . .
C2 C 0.1506(2) 1.00932(16) 0.14803(18) 0.0344(5) Uani 1 1 d . . .
C3 C 0.1291(2) 1.06545(19) 0.2259(2) 0.0441(6) Uani 1 1 d . . .
H3 H 0.1674 1.1268 0.2461 0.053 Uiso 1 1 calc R . .
C4 C 0.0503(2) 1.0310(2) 0.2747(2) 0.0485(7) Uani 1 1 d . . .
H4 H 0.0351 1.0680 0.3299 0.058 Uiso 1 1 calc R . .
C5 C -0.0055(2) 0.9424(2) 0.2418(2) 0.0438(6) Uani 1 1 d . . .
H5 H -0.0580 0.9168 0.2754 0.053 Uiso 1 1 calc R . .
C6 C 0.0159(2) 0.89118(16) 0.15897(18) 0.0322(5) Uani 1 1 d . . .
C7 C -0.0472(2) 0.79657(17) 0.11550(19) 0.0368(5) Uani 1 1 d . . .
C8 C 0.2428(3) 0.70696(19) -0.0663(2) 0.0448(6) Uani 1 1 d . . .
C9 C 0.1511(3) 0.77758(19) -0.1151(2) 0.0454(6) Uani 1 1 d . . .
H9A H 0.0747 0.7455 -0.1626 0.055 Uiso 1 1 calc R . .
H9B H 0.1772 0.8222 -0.1617 0.055 Uiso 1 1 calc R . .
N3 N 0.40479(17) 0.38492(14) 0.19171(16) 0.0354(4) Uani 1 1 d . . .
C10 C 0.5408(2) 0.36703(18) 0.2258(2) 0.0395(6) Uani 1 1 d . . .
H10A H 0.5692 0.4004 0.1725 0.047 Uiso 1 1 calc R . .
H10B H 0.5831 0.3971 0.2991 0.047 Uiso 1 1 calc R . .
C11 C 0.5785(3) 0.2625(2) 0.2322(2) 0.0545(7) Uani 1 1 d . . .
H11A H 0.6676 0.2583 0.2582 0.082 Uiso 1 1 calc R . .
H11B H 0.5427 0.2329 0.1588 0.082 Uiso 1 1 calc R . .
H11C H 0.5499 0.2280 0.2838 0.082 Uiso 1 1 calc R . .
C12 C 0.3558(2) 0.33348(19) 0.2698(2) 0.0470(6) Uani 1 1 d . . .
H12A H 0.2680 0.3486 0.2470 0.056 Uiso 1 1 calc R . .
H12B H 0.3633 0.2627 0.2616 0.056 Uiso 1 1 calc R . .
C13 C 0.4181(3) 0.3594(2) 0.3897(3) 0.0604(8) Uani 1 1 d . . .
H13A H 0.3715 0.3331 0.4319 0.091 Uiso 1 1 calc R . .
H13B H 0.4230 0.4301 0.3976 0.091 Uiso 1 1 calc R . .
H13C H 0.5005 0.3320 0.4179 0.091 Uiso 1 1 calc R . .
C14 C 0.3885(2) 0.49415(17) 0.1949(2) 0.0425(6) Uani 1 1 d . . .
H14A H 0.4416 0.5183 0.2687 0.051 Uiso 1 1 calc R . .
H14B H 0.4164 0.5245 0.1395 0.051 Uiso 1 1 calc R . .
C15 C 0.2592(3) 0.5265(2) 0.1726(3) 0.0606(8) Uani 1 1 d . . .
H15A H 0.2544 0.5973 0.1666 0.091 Uiso 1 1 calc R . .
H15B H 0.2350 0.5055 0.2334 0.091 Uiso 1 1 calc R . .
H15D H 0.2044 0.4976 0.1032 0.091 Uiso 1 1 calc R . .
C16 C 0.3359(2) 0.34468(18) 0.0765(2) 0.0467(6) Uani 1 1 d . . .
H16A H 0.3491 0.2737 0.0780 0.056 Uiso 1 1 calc R . .
H16C H 0.2476 0.3557 0.0576 0.056 Uiso 1 1 calc R . .
C17 C 0.3714(3) 0.3878(2) -0.0137(2) 0.0562(8) Uani 1 1 d . . .
H17D H 0.3242 0.3568 -0.0844 0.084 Uiso 1 1 calc R . .
H17A H 0.4585 0.3770 0.0035 0.084 Uiso 1 1 calc R . .
H17B H 0.3546 0.4576 -0.0189 0.084 Uiso 1 1 calc R . .

loop_
_atom_site_aniso_label
_atom_site_aniso_U_11
_atom_site_aniso_U_22
_atom_site_aniso_U_33
_atom_site_aniso_U_23
_atom_site_aniso_U_13
_atom_site_aniso_U_12
Ni1 0.03467(17) 0.02849(16) 0.03089(16) 0.00071(11) 0.01022(12) -0.00024(12)
S1 0.0429(3) 0.0445(4) 0.0433(3) 0.0064(3) 0.0174(3) -0.0064(3)
S2 0.0480(4) 0.0318(3) 0.0509(4) -0.0064(3) 0.0189(3) -0.0101(3)
O1 0.0565(12) 0.0375(11) 0.0806(14) -0.0030(10) 0.0177(11) -0.0171(10)
O2 0.0449(10) 0.0467(11) 0.0610(12) 0.0109(9) 0.0241(9) -0.0050(9)
N1 0.0300(9) 0.0228(9) 0.0307(9) 0.0044(7) 0.0065(7) 0.0029(7)
N2 0.0809(19) 0.0639(18) 0.0802(19) 0.0176(14) 0.0493(16) 0.0239(15)
C1 0.0359(13) 0.0320(13) 0.0480(14) 0.0084(11) 0.0069(11) -0.0025(10)
C2 0.0334(12) 0.0252(11) 0.0360(11) 0.0037(9) 0.0028(10) 0.0037(9)
C3 0.0455(14) 0.0324(13) 0.0443(13) -0.0046(11) 0.0047(11) 0.0031(11)
C4 0.0543(17) 0.0454(16) 0.0433(14) -0.0065(12) 0.0153(12) 0.0135(13)
C5 0.0420(14) 0.0457(15) 0.0472(14) 0.0057(12) 0.0206(11) 0.0102(12)
C6 0.0320(11) 0.0294(11) 0.0331(11) 0.0056(9) 0.0096(9) 0.0046(9)
C7 0.0343(12) 0.0304(12) 0.0421(13) 0.0102(10) 0.0100(10) 0.0015(10)
C8 0.0546(16) 0.0391(14) 0.0489(15) 0.0013(12) 0.0288(13) 0.0014(13)
C9 0.0551(16) 0.0460(15) 0.0358(12) -0.0035(11) 0.0176(12) 0.0047(13)
N3 0.0330(10) 0.0282(10) 0.0463(11) -0.0034(9) 0.0163(9) -0.0047(8)
C10 0.0335(12) 0.0477(15) 0.0386(12) -0.0021(11) 0.0150(10) -0.0045(11)
C11 0.0520(16) 0.0570(18) 0.0591(17) 0.0111(14) 0.0261(14) 0.0157(14)
C12 0.0485(15) 0.0337(13) 0.0697(18) 0.0073(12) 0.0344(14) -0.0010(12)
C13 0.084(2) 0.0504(18) 0.0686(19) 0.0038(14) 0.0535(18) 0.0015(16)
C14 0.0532(15) 0.0243(12) 0.0563(15) -0.0022(11) 0.0276(13) -0.0056(11)
C15 0.0639(19) 0.0358(15) 0.096(2) 0.0067(15) 0.0458(18) 0.0084(14)
C16 0.0395(13) 0.0343(13) 0.0556(15) -0.0102(12) 0.0051(12) -0.0049(11)
C17 0.0645(19) 0.0483(17) 0.0423(14) -0.0057(12) 0.0043(13) -0.0018(14)

loop_
_atom_type_symbol
_atom_type_description
_atom_type_scat_dispersion_real
_atom_type_scat_dispersion_imag
_atom_type_scat_source
C C 0.0033 0.0016 'International Tables Vol C Tables 4.2.6.8 and 6.1.1.4'
H H 0.0000 0.0000 'International Tables Vol C Tables 4.2.6.8 and 6.1.1.4'
N N 0.0061 0.0033 'International Tables Vol C Tables 4.2.6.8 and 6.1.1.4'
O O 0.0106 0.0060 'International Tables Vol C Tables 4.2.6.8 and 6.1.1.4'
S S 0.1246 0.1234 'International Tables Vol C Tables 4.2.6.8 and 6.1.1.4'
Ni Ni 0.3393 1.1124 'International Tables Vol C Tables 4.2.6.8 and 6.1.1.4'

loop_
_geom_angle_atom_site_label_1
_geom_angle_atom_site_label_2
_geom_angle_atom_site_label_3
_geom_angle
_geom_angle_site_symmetry_1
_geom_angle_site_symmetry_3
_geom_angle_publ_flag
N1 Ni1 C9 178.66(9) . . ?
N1 Ni1 S1 88.70(6) . . ?
C9 Ni1 S1 90.88(9) . . ?
N1 Ni1 S2 88.51(6) . . ?
C9 Ni1 S2 91.94(9) . . ?
S1 Ni1 S2 176.99(3) . . ?
C1 S1 Ni1 99.69(9) . . ?
C7 S2 Ni1 99.47(8) . . ?
C6 N1 C2 118.6(2) . . ?
C6 N1 Ni1 120.71(15) . . ?
C2 N1 Ni1 120.65(16) . . ?
O1 C1 C2 120.3(2) . . ?
O1 C1 S1 124.6(2) . . ?
C2 C1 S1 115.06(17) . . ?
N1 C2 C3 122.4(2) . . ?
N1 C2 C1 115.6(2) . . ?
C3 C2 C1 122.0(2) . . ?
C2 C3 C4 118.9(2) . . ?
C2 C3 H3 120.5 . . ?
C4 C3 H3 120.5 . . ?
C5 C4 C3 118.9(2) . . ?
C5 C4 H4 120.5 . . ?
C3 C4 H4 120.5 . . ?
C4 C5 C6 119.3(2) . . ?
C4 C5 H5 120.4 . . ?
C6 C5 H5 120.4 . . ?
N1 C6 C5 121.8(2) . . ?
N1 C6 C7 116.5(2) . . ?
C5 C6 C7 121.8(2) . . ?
O2 C7 C6 120.0(2) . . ?
O2 C7 S2 125.3(2) . . ?
C6 C7 S2 114.67(17) . . ?
N2 C8 C9 179.1(3) . . ?
C8 C9 Ni1 108.75(17) . . ?
C8 C9 H9A 109.9 . . ?
Ni1 C9 H9A 109.9 . . ?
C8 C9 H9B 109.9 . . ?
Ni1 C9 H9B 109.9 . . ?
H9A C9 H9B 108.3 . . ?
C12 N3 C10 110.61(19) . . ?
C12 N3 C14 111.15(19) . . ?
C10 N3 C14 106.46(18) . . ?
C12 N3 C16 106.97(19) . . ?
C10 N3 C16 110.51(19) . . ?
C14 N3 C16 111.18(19) . . ?
C11 C10 N3 115.6(2) . . ?
C11 C10 H10A 108.4 . . ?
N3 C10 H10A 108.4 . . ?
C11 C10 H10B 108.4 . . ?
N3 C10 H10B 108.4 . . ?
H10A C10 H10B 107.5 . . ?
C10 C11 H11A 109.5 . . ?
C10 C11 H11B 109.5 . . ?
H11A C11 H11B 109.5 . . ?
C10 C11 H11C 109.5 . . ?
H11A C11 H11C 109.5 . . ?
H11B C11 H11C 109.5 . . ?
C13 C12 N3 115.0(2) . . ?
C13 C12 H12A 108.5 . . ?
N3 C12 H12A 108.5 . . ?
C13 C12 H12B 108.5 . . ?
N3 C12 H12B 108.5 . . ?
H12A C12 H12B 107.5 . . ?
C12 C13 H13A 109.5 . . ?
C12 C13 H13B 109.5 . . ?
H13A C13 H13B 109.5 . . ?
C12 C13 H13C 109.5 . . ?
H13A C13 H13C 109.5 . . ?
H13B C13 H13C 109.5 . . ?
C15 C14 N3 114.5(2) . . ?
C15 C14 H14A 108.6 . . ?
N3 C14 H14A 108.6 . . ?
C15 C14 H14B 108.6 . . ?
N3 C14 H14B 108.6 . . ?
H14A C14 H14B 107.6 . . ?
C14 C15 H15A 109.5 . . ?
C14 C15 H15B 109.5 . . ?
H15A C15 H15B 109.5 . . ?
C14 C15 H15D 109.5 . . ?
H15A C15 H15D 109.5 . . ?
H15B C15 H15D 109.5 . . ?
C17 C16 N3 115.0(2) . . ?
C17 C16 H16A 108.5 . . ?
N3 C16 H16A 108.5 . . ?
C17 C16 H16C 108.5 . . ?
N3 C16 H16C 108.5 . . ?
H16A C16 H16C 107.5 . . ?
C16 C17 H17D 109.5 . . ?
C16 C17 H17A 109.5 . . ?
H17D C17 H17A 109.5 . . ?
C16 C17 H17B 109.5 . . ?
H17D C17 H17B 109.5 . . ?
H17A C17 H17B 109.5 . . ?

loop_
_geom_bond_atom_site_label_1
_geom_bond_atom_site_label_2
_geom_bond_distance
_geom_bond_site_symmetry_2
_geom_bond_publ_flag
Ni1 N1 1.9013(18) . ?
Ni1 C9 1.952(2) . ?
Ni1 S1 2.1621(7) . ?
Ni1 S2 2.1772(7) . ?
S1 C1 1.732(3) . ?
S2 C7 1.733(3) . ?
O1 C1 1.227(3) . ?
O2 C7 1.224(3) . ?
N1 C6 1.342(3) . ?
N1 C2 1.355(3) . ?
N2 C8 1.144(3) . ?
C1 C2 1.502(3) . ?
C2 C3 1.372(3) . ?
C3 C4 1.391(4) . ?
C3 H3 0.9500 . ?
C4 C5 1.379(4) . ?
C4 H4 0.9500 . ?
C5 C6 1.389(3) . ?
C5 H5 0.9500 . ?
C6 C7 1.505(3) . ?
C8 C9 1.421(4) . ?
C9 H9A 0.9900 . ?
C9 H9B 0.9900 . ?
N3 C12 1.519(3) . ?
N3 C10 1.520(3) . ?
N3 C14 1.521(3) . ?
N3 C16 1.522(3) . ?
C10 C11 1.503(4) . ?
C10 H10A 0.9900 . ?
C10 H10B 0.9900 . ?
C11 H11A 0.9800 . ?
C11 H11B 0.9800 . ?
C11 H11C 0.9800 . ?
C12 C13 1.502(4) . ?
C12 H12A 0.9900 . ?
C12 H12B 0.9900 . ?
C13 H13A 0.9800 . ?
C13 H13B 0.9800 . ?
C13 H13C 0.9800 . ?
C14 C15 1.513(4) . ?
C14 H14A 0.9900 . ?
C14 H14B 0.9900 . ?
C15 H15A 0.9800 . ?
C15 H15B 0.9800 . ?
C15 H15D 0.9800 . ?
C16 C17 1.508(4) . ?
C16 H16A 0.9900 . ?
C16 H16C 0.9900 . ?
C17 H17D 0.9800 . ?
C17 H17A 0.9800 . ?
C17 H17B 0.9800 . ?

loop_
_geom_torsion_atom_site_label_1
_geom_torsion_atom_site_label_2
_geom_torsion_atom_site_label_3
_geom_torsion_atom_site_label_4
_geom_torsion
_geom_torsion_site_symmetry_1
_geom_torsion_site_symmetry_2
_geom_torsion_site_symmetry_3
_geom_torsion_site_symmetry_4
_geom_torsion_publ_flag
N1 Ni1 S1 C1 2.03(10) . . . . ?
C9 Ni1 S1 C1 -179.24(11) . . . . ?
S2 Ni1 S1 C1 -19.9(6) . . . . ?
N1 Ni1 S2 C7 3.10(9) . . . . ?
C9 Ni1 S2 C7 -175.64(11) . . . . ?
S1 Ni1 S2 C7 25.1(6) . . . . ?
C9 Ni1 N1 C6 107(4) . . . . ?
S1 Ni1 N1 C6 179.14(15) . . . . ?
S2 Ni1 N1 C6 -1.99(15) . . . . ?
C9 Ni1 N1 C2 -71(4) . . . . ?
S1 Ni1 N1 C2 0.91(15) . . . . ?
S2 Ni1 N1 C2 179.78(15) . . . . ?
Ni1 S1 C1 O1 173.7(2) . . . . ?
Ni1 S1 C1 C2 -4.61(17) . . . . ?
C6 N1 C2 C3 -0.5(3) . . . . ?
Ni1 N1 C2 C3 177.81(17) . . . . ?
C6 N1 C2 C1 177.55(18) . . . . ?
Ni1 N1 C2 C1 -4.2(2) . . . . ?
O1 C1 C2 N1 -172.5(2) . . . . ?
S1 C1 C2 N1 5.9(3) . . . . ?
O1 C1 C2 C3 5.6(3) . . . . ?
S1 C1 C2 C3 -176.05(18) . . . . ?
N1 C2 C3 C4 2.4(3) . . . . ?
C1 C2 C3 C4 -175.5(2) . . . . ?
C2 C3 C4 C5 -1.2(4) . . . . ?
C3 C4 C5 C6 -1.7(4) . . . . ?
C2 N1 C6 C5 -2.6(3) . . . . ?
Ni1 N1 C6 C5 179.12(17) . . . . ?
C2 N1 C6 C7 177.91(18) . . . . ?
Ni1 N1 C6 C7 -0.4(2) . . . . ?
C4 C5 C6 N1 3.7(4) . . . . ?
C4 C5 C6 C7 -176.9(2) . . . . ?
N1 C6 C7 O2 -176.9(2) . . . . ?
C5 C6 C7 O2 3.6(3) . . . . ?
N1 C6 C7 S2 3.4(3) . . . . ?
C5 C6 C7 S2 -176.12(18) . . . . ?
Ni1 S2 C7 O2 176.16(19) . . . . ?
Ni1 S2 C7 C6 -4.12(17) . . . . ?
N2 C8 C9 Ni1 -26(20) . . . . ?
N1 Ni1 C9 C8 167(4) . . . . ?
S1 Ni1 C9 C8 95.06(19) . . . . ?
S2 Ni1 C9 C8 -83.87(19) . . . . ?
C12 N3 C10 C11 57.1(3) . . . . ?
C14 N3 C10 C11 178.0(2) . . . . ?
C16 N3 C10 C11 -61.2(3) . . . . ?
C10 N3 C12 C13 56.2(3) . . . . ?
C14 N3 C12 C13 -61.8(3) . . . . ?
C16 N3 C12 C13 176.6(2) . . . . ?
C12 N3 C14 C15 -54.6(3) . . . . ?
C10 N3 C14 C15 -175.1(2) . . . . ?
C16 N3 C14 C15 64.4(3) . . . . ?
C12 N3 C16 C17 179.6(2) . . . . ?
C10 N3 C16 C17 -59.9(3) . . . . ?
C14 N3 C16 C17 58.1(3) . . . . ?
